data_1552352
loop_
_publ_author_name
'Ahmad, Ahmad A. L.'
'Panicker, Seema'
'Chehimi, Mohamed M.'
'Monge, Miguel'
'L\'opez-de-Luzuriaga, Jos\'e M.'
'Mohamed, Ahmed A.'
'Bruce, Alice E.'
'Bruce, Mitchell R. M.'

_publ_section_title
;
 Synthesis of Water-Soluble Gold-Aryl Nanoparticles with Distinct
 Catalytic Performance in the Reduction of the Environmental Pollutant
 4-Nitrophenol
;
_journal_name_full 'Catalysis Science &amp; Technology'
_journal_paper_doi 10.1039/C9CY01402K
_journal_year 2019
_chemical_formula_moiety 'Au Cl4, C7 H5 N2 O2, H2 O'
_chemical_formula_sum 'C7 H7 Au Cl4 N2 O3'
_chemical_formula_weight 505.91
_chemical_name_systematic 'Gold(III) diazonium salt'
_chemical_properties_physical Heat-sensitive,Light-sensitive
_space_group_crystal_system triclinic
_space_group_IT_number 2
_space_group_name_Hall '-P 1'
_space_group_name_H-M_alt 'P -1'
_symmetry_space_group_name_Hall '-P 1'
_symmetry_space_group_name_H-M 'P -1'
_atom_sites_solution_hydrogens mixed
_atom_sites_solution_primary iterative
_audit_creation_date 2019-05-21
_audit_creation_method
;
Olex2 1.2
(compiled 2018.05.29 svn.r3508 for OlexSys, GUI svn.r5506)
;
_audit_update_record
;
2019-06-10 deposited with the CCDC.    2019-09-26 downloaded from the CCDC.
;
_cell_angle_alpha 97.173(15)
_cell_angle_beta 95.533(15)
_cell_angle_gamma 96.097(15)
_cell_formula_units_Z 2
_cell_length_a 7.831(2)
_cell_length_b 7.931(2)
_cell_length_c 11.079(3)
_cell_measurement_reflns_used 2090
_cell_measurement_temperature 296.15
_cell_measurement_theta_max 22.82
_cell_measurement_theta_min 3.73
_cell_volume 674.6(3)
_computing_cell_refinement 'SAINT V8.38A (?, 2016)'
_computing_data_reduction 'SAINT V8.38A (?, 2016)'
_computing_molecular_graphics 'Olex2 (Dolomanov et al., 2009)'
_computing_publication_material 'Olex2 (Dolomanov et al., 2009)'
_computing_structure_refinement 'ShelXL (Sheldrick, 2015)'
_computing_structure_solution 'olex2.solve (Bourhis et al., 2015)'
_diffrn_ambient_temperature 296.15
_diffrn_detector 'Bruker APEX2 area detector'
_diffrn_detector_area_resol_mean 7.9
_diffrn_detector_type 'CCD area detector'
_diffrn_measured_fraction_theta_full 0.991
_diffrn_measured_fraction_theta_max 0.991
_diffrn_measurement_device 'three-circle diffractometer'
_diffrn_measurement_device_type 'Bruker APEX2 microsource'
_diffrn_measurement_method '\w and \f scans'
_diffrn_radiation_monochromator 'mirror optics'
_diffrn_radiation_probe x-ray
_diffrn_radiation_type MoK\a
_diffrn_radiation_wavelength 0.71073
_diffrn_reflns_av_R_equivalents 0.0776
_diffrn_reflns_av_unetI/netI 0.0935
_diffrn_reflns_Laue_measured_fraction_full 0.991
_diffrn_reflns_Laue_measured_fraction_max 0.991
_diffrn_reflns_limit_h_max 9
_diffrn_reflns_limit_h_min -9
_diffrn_reflns_limit_k_max 9
_diffrn_reflns_limit_k_min -9
_diffrn_reflns_limit_l_max 13
_diffrn_reflns_limit_l_min -13
_diffrn_reflns_number 6474
_diffrn_reflns_point_group_measured_fraction_full 0.991
_diffrn_reflns_point_group_measured_fraction_max 0.991
_diffrn_reflns_theta_full 25.024
_diffrn_reflns_theta_max 25.024
_diffrn_reflns_theta_min 2.607
_diffrn_source 'microfocus sealed X-ray tube'
_diffrn_source_type 'Incoatec I\ms'
_diffrn_standards_number 0
_exptl_absorpt_coefficient_mu 11.690
_exptl_absorpt_correction_T_max 0.7453
_exptl_absorpt_correction_T_min 0.2780
_exptl_absorpt_correction_type multi-scan
_exptl_absorpt_process_details
'SADABS-2016/2 (Bruker,2016/2) was used for absorption correction. wR2(int) was 0.1362 before and 0.0602 after correction. The Ratio of minimum to maximum transmission is 0.3730. The \l/2 correction factor is Not present.'
_exptl_crystal_colour 'clear yellow'
_exptl_crystal_colour_lustre clear
_exptl_crystal_colour_modifier yellowish
_exptl_crystal_colour_primary yellow
_exptl_crystal_density_diffrn 2.490
_exptl_crystal_description needle
_exptl_crystal_F_000 468
_exptl_crystal_preparation 'Slow evaporation of acetonitrile solvent.'
_exptl_crystal_recrystallization_method 'Solvent slow evaporation'
_exptl_crystal_size_max 0.249
_exptl_crystal_size_mid 0.213
_exptl_crystal_size_min 0.127
_refine_diff_density_max 1.355
_refine_diff_density_min -1.998
_refine_diff_density_rms 0.208
_refine_ls_extinction_coef 0.0041(8)
_refine_ls_extinction_expression Fc^*^=kFc[1+0.001xFc^2^\l^3^/sin(2\q)]^-1/4^
_refine_ls_extinction_method 'SHELXL-2018/3 (Sheldrick 2018)'
_refine_ls_goodness_of_fit_ref 1.012
_refine_ls_hydrogen_treatment mixed
_refine_ls_matrix_type full
_refine_ls_number_parameters 152
_refine_ls_number_reflns 2370
_refine_ls_number_restraints 3
_refine_ls_restrained_S_all 1.011
_refine_ls_R_factor_all 0.0770
_refine_ls_R_factor_gt 0.0445
_refine_ls_shift/su_max 0.001
_refine_ls_shift/su_mean 0.000
_refine_ls_structure_factor_coef Fsqd
_refine_ls_weighting_details 'w=1/[\s^2^(Fo^2^)+(0.0317P)^2^] where P=(Fo^2^+2Fc^2^)/3'
_refine_ls_weighting_scheme calc
_refine_ls_wR_factor_gt 0.0838
_refine_ls_wR_factor_ref 0.0937
_reflns_Friedel_coverage 0.000
_reflns_number_gt 1743
_reflns_number_total 2370
_reflns_threshold_expression 'I > 2\s(I)'
_cod_data_source_file c9cy01402k2.cif
_cod_data_source_block audiz_0m
_cod_original_cell_volume 674.7(3)
_cod_database_code 1552352
_shelx_shelxl_version_number 2018/3
_shelx_space_group_comment
;
The symmetry employed for this shelxl refinement is uniquely defined
by the following loop, which should always be used as a source of
symmetry information in preference to the above space-group names.
They are only intended as comments.
;
_shelx_estimated_absorpt_t_max 0.318
_shelx_estimated_absorpt_t_min 0.159
_olex2_refinement_description
;
1. Fixed Uiso
 At 1.2 times of:
  All C(H) groups
 At 1.5 times of:
  All O(H) groups
2. Restrained distances
 O3-H7 = O3-H8
 0.9584 with sigma of 0.001
 H7-H8
 1.515 with sigma of 0.001
3.a Aromatic/amide H refined with riding coordinates:
 C5(H5), C6(H6), C2(H2), C3(H3)
3.b Fitted hexagon refined as free rotating group:
 C4(C5,C6,C1,C2,C3)
3.c Idealised tetrahedral OH refined as rotating group:
 O1(H1)
;
_olex2_exptl_crystal_mounting_method 'MiTeGen Loop'
_olex2_submission_original_sample_id 'Gold(III) Diazonium salt'
_olex2_submission_special_instructions 'No special instructions were received'

loop_
_space_group_symop_operation_xyz
'x, y, z'
'-x, -y, -z'

loop_
_atom_site_label
_atom_site_type_symbol
_atom_site_fract_x
_atom_site_fract_y
_atom_site_fract_z
_atom_site_U_iso_or_equiv
_atom_site_adp_type
_atom_site_occupancy
_atom_site_site_symmetry_order
_atom_site_calc_flag
_atom_site_refinement_flags_posn
Au1 Au 0.45753(5) 0.25017(5) 0.55748(4) 0.0404(2) Uani 1 1 d .
Cl1 Cl 0.7309(3) 0.1766(4) 0.5639(3) 0.0690(9) Uani 1 1 d .
Cl2 Cl 0.1843(3) 0.3223(4) 0.5507(3) 0.0591(8) Uani 1 1 d .
Cl3 Cl 0.4491(4) 0.2048(5) 0.7565(3) 0.0692(9) Uani 1 1 d .
Cl4 Cl 0.4661(4) 0.2960(4) 0.3597(3) 0.0648(8) Uani 1 1 d .
O2 O 0.9458(10) 0.8315(11) 0.0705(8) 0.068(2) Uani 1 1 d .
N2 N 0.9470(15) 0.0328(15) 0.3417(11) 0.077(3) Uani 1 1 d .
O1 O 0.7077(10) 0.6894(10) -0.0347(7) 0.055(2) Uani 1 1 d .
H1 H 0.697626 0.781727 -0.059022 0.083 Uiso 1 1 calc GR
N1 N 0.9255(12) 0.1370(13) 0.2904(9) 0.054(3) Uani 1 1 d .
C4 C 0.8593(8) 0.5510(7) 0.1063(6) 0.039(2) Uani 1 1 d .
C5 C 0.7359(7) 0.4080(9) 0.0849(6) 0.050(3) Uani 1 1 d G
H5 H 0.638990 0.405425 0.028826 0.060 Uiso 1 1 calc R
C6 C 0.7572(8) 0.2689(7) 0.1474(7) 0.056(3) Uani 1 1 d G
H6 H 0.674683 0.173180 0.133052 0.067 Uiso 1 1 calc R
C1 C 0.9020(9) 0.2727(7) 0.2312(6) 0.043(3) Uani 1 1 d G
C2 C 1.0254(7) 0.4157(9) 0.2526(6) 0.050(3) Uani 1 1 d G
H2 H 1.122310 0.418271 0.308727 0.060 Uiso 1 1 calc R
C3 C 1.0041(7) 0.5548(7) 0.1902(6) 0.045(3) Uani 1 1 d G
H3 H 1.086620 0.650518 0.204502 0.053 Uiso 1 1 calc R
C7 C 0.8430(14) 0.7062(16) 0.0482(10) 0.046(3) Uani 1 1 d .
O3 O 0.2676(14) 0.0247(12) 0.1261(10) 0.101(4) Uani 1 1 d D
H8 H 0.263(9) 0.038(6) 0.2128(14) 0.08(4) Uiso 1 1 d D
H7 H 0.301(7) -0.087(3) 0.107(4) 0.29(16) Uiso 1 1 d D

loop_
_atom_site_aniso_label
_atom_site_aniso_U_11
_atom_site_aniso_U_22
_atom_site_aniso_U_33
_atom_site_aniso_U_23
_atom_site_aniso_U_13
_atom_site_aniso_U_12
Au1 0.0345(3) 0.0403(3) 0.0429(3) -0.00226(18) -0.00071(16) 0.00296(17)
Cl1 0.0381(15) 0.078(2) 0.086(3) -0.0112(18) 0.0013(15) 0.0164(15)
Cl2 0.0387(14) 0.077(2) 0.065(2) 0.0166(17) 0.0050(13) 0.0166(14)
Cl3 0.075(2) 0.091(2) 0.0450(19) 0.0095(17) 0.0000(15) 0.0314(19)
Cl4 0.0682(19) 0.078(2) 0.0463(19) 0.0046(16) 0.0096(15) 0.0031(17)
O2 0.052(5) 0.055(5) 0.093(7) 0.030(5) -0.014(5) -0.009(4)
N2 0.097(9) 0.054(7) 0.085(9) 0.022(7) 0.011(7) 0.009(6)
O1 0.057(5) 0.064(5) 0.044(5) 0.014(4) -0.009(4) 0.012(4)
N1 0.063(6) 0.050(6) 0.055(7) 0.020(5) 0.014(5) 0.007(5)
C4 0.030(5) 0.049(7) 0.036(6) -0.004(5) 0.001(4) 0.011(5)
C5 0.045(6) 0.048(7) 0.054(8) 0.003(6) 0.000(5) 0.001(6)
C6 0.050(7) 0.053(8) 0.065(9) 0.003(6) 0.020(6) -0.006(6)
C1 0.039(6) 0.048(7) 0.046(7) 0.011(6) 0.010(5) 0.007(5)
C2 0.048(6) 0.062(8) 0.037(7) 0.007(6) -0.010(5) 0.009(6)
C3 0.047(6) 0.048(7) 0.038(7) 0.010(5) 0.000(5) -0.002(5)
C7 0.043(6) 0.057(8) 0.045(7) 0.014(6) 0.011(5) 0.016(6)
O3 0.125(9) 0.064(7) 0.101(9) 0.038(6) -0.062(7) -0.014(6)

loop_
_atom_type_symbol
_atom_type_description
_atom_type_scat_dispersion_real
_atom_type_scat_dispersion_imag
_atom_type_scat_source
C C 0.0033 0.0016 'International Tables Vol C Tables 4.2.6.8 and 6.1.1.4'
H H 0.0000 0.0000 'International Tables Vol C Tables 4.2.6.8 and 6.1.1.4'
Au Au -2.0133 8.8022 'International Tables Vol C Tables 4.2.6.8 and 6.1.1.4'
Cl Cl 0.1484 0.1585 'International Tables Vol C Tables 4.2.6.8 and 6.1.1.4'
N N 0.0061 0.0033 'International Tables Vol C Tables 4.2.6.8 and 6.1.1.4'
O O 0.0106 0.0060 'International Tables Vol C Tables 4.2.6.8 and 6.1.1.4'

loop_
_geom_angle_atom_site_label_1
_geom_angle_atom_site_label_2
_geom_angle_atom_site_label_3
_geom_angle
Cl1 Au1 Cl3 89.88(12)
Cl2 Au1 Cl1 179.74(13)
Cl2 Au1 Cl3 90.16(11)
Cl2 Au1 Cl4 89.83(11)
Cl4 Au1 Cl1 90.13(12)
Cl4 Au1 Cl3 179.86(14)
C7 O1 H1 109.5
N2 N1 C1 177.1(13)
C5 C4 C3 120.0
C5 C4 C7 123.5(6)
C3 C4 C7 116.5(6)
C4 C5 H5 120.0
C4 C5 C6 120.0
C6 C5 H5 120.0
C5 C6 H6 120.0
C1 C6 C5 120.0
C1 C6 H6 120.0
N1 C1 C6 120.4(6)
N1 C1 C2 119.6(6)
C2 C1 C6 120.0
C1 C2 H2 120.0
C3 C2 C1 120.0
C3 C2 H2 120.0
C4 C3 H3 120.0
C2 C3 C4 120.0
C2 C3 H3 120.0
O2 C7 O1 123.8(10)
O2 C7 C4 123.3(10)
O1 C7 C4 112.9(10)
H8 O3 H7 104.44(15)

loop_
_geom_bond_atom_site_label_1
_geom_bond_atom_site_label_2
_geom_bond_distance
Au1 Cl1 2.275(3)
Au1 Cl2 2.270(3)
Au1 Cl3 2.285(3)
Au1 Cl4 2.272(3)
O2 C7 1.195(13)
N2 N1 1.079(12)
O1 H1 0.8200
O1 C7 1.317(12)
N1 C1 1.347(11)
C4 C5 1.3900
C4 C3 1.3900
C4 C7 1.470(12)
C5 H5 0.9300
C5 C6 1.3900
C6 H6 0.9300
C6 C1 1.3900
C1 C2 1.3900
C2 H2 0.9300
C2 C3 1.3900
C3 H3 0.9300
O3 H8 0.9584(11)
O3 H7 0.9584(11)

loop_
_geom_torsion_atom_site_label_1
_geom_torsion_atom_site_label_2
_geom_torsion_atom_site_label_3
_geom_torsion_atom_site_label_4
_geom_torsion
N1 C1 C2 C3 178.7(8)
C4 C5 C6 C1 0.0
C5 C4 C3 C2 0.0
C5 C4 C7 O2 176.9(9)
C5 C4 C7 O1 -6.0(11)
C5 C6 C1 N1 -178.7(8)
C5 C6 C1 C2 0.0
C6 C1 C2 C3 0.0
C1 C2 C3 C4 0.0
C3 C4 C5 C6 0.0
C3 C4 C7 O2 -0.5(13)
C3 C4 C7 O1 176.6(7)
C7 C4 C5 C6 -177.3(8)
C7 C4 C3 C2 177.5(7)
